data_7057121
loop_
_publ_author_name
'Takagi, Koji'
'Yamada, Yoshihiro'
'Fukuda, Ryoichi'
'Ehara, Masahiro'
'Takeuchi, Daisuke'

_publ_section_title
;
 ESIPT emission behavior of methoxy-substituted
 2-hydroxyphenylbenzimidazole isomers
;
_journal_issue 8
_journal_name_full 'New Journal of Chemistry'
_journal_page_first 5923
_journal_paper_doi 10.1039/C8NJ00455B
_journal_volume 42
_journal_year 2018
_chemical_formula_sum 'C14 H12 N2 O2'
_chemical_formula_weight 240.26
_space_group_crystal_system monoclinic
_space_group_IT_number 14
_space_group_name_Hall '-P 2yn'
_space_group_name_H-M_alt 'P 1 21/n 1'
_symmetry_space_group_name_Hall '-P 2yn'
_symmetry_space_group_name_H-M 'P 1 21/n 1'
_atom_sites_solution_hydrogens geom
_audit_creation_method SHELXL-2016/6
_audit_update_record
;
2018-01-06 deposited with the CCDC.
2018-03-07 downloaded from the CCDC.
;
_cell_angle_alpha 90
_cell_angle_beta 94.181(2)
_cell_angle_gamma 90
_cell_formula_units_Z 4
_cell_length_a 7.7700(13)
_cell_length_b 11.889(2)
_cell_length_c 12.200(2)
_cell_measurement_reflns_used 2943
_cell_measurement_temperature 90
_cell_measurement_theta_max 28.787
_cell_measurement_theta_min 2.395
_cell_volume 1124.0(3)
_computing_cell_refinement 'APEX2 (Bruker AXS, 2006)'
_computing_data_collection 'APEX2 (Bruker AXS, 2006)'
_computing_data_reduction 'SAINT (Bruker AXS, 2004)'
_computing_molecular_graphics 'XSHELXle (Bruker AXS)'
_computing_publication_material 'XCIF (Bruker AXS, 2001)'
_computing_structure_refinement 'SHELXL-2016 (Sheldrick, 2016)'
_computing_structure_solution 'SHELXT (Sheldrick, 2014)'
_diffrn_ambient_temperature 90
_diffrn_detector_area_resol_mean 8.333
_diffrn_measured_fraction_theta_full 0.996
_diffrn_measured_fraction_theta_max 0.921
_diffrn_measurement_device_type 'Bruker APEXII CCD area detector'
_diffrn_measurement_method 'phi and omega scans'
_diffrn_radiation_monochromator 'Bruker Helios multilayer confocal mirror'
_diffrn_radiation_source 'Bruker TXS fine-focus rotating anode'
_diffrn_radiation_type MoK\a
_diffrn_radiation_wavelength 0.71073
_diffrn_reflns_av_R_equivalents 0.0187
_diffrn_reflns_av_unetI/netI 0.0259
_diffrn_reflns_Laue_measured_fraction_full 0.996
_diffrn_reflns_Laue_measured_fraction_max 0.921
_diffrn_reflns_limit_h_max 10
_diffrn_reflns_limit_h_min -10
_diffrn_reflns_limit_k_max 15
_diffrn_reflns_limit_k_min -14
_diffrn_reflns_limit_l_max 6
_diffrn_reflns_limit_l_min -16
_diffrn_reflns_number 6651
_diffrn_reflns_point_group_measured_fraction_full 0.996
_diffrn_reflns_point_group_measured_fraction_max 0.921
_diffrn_reflns_theta_full 25.242
_diffrn_reflns_theta_max 29.037
_diffrn_reflns_theta_min 2.395
_exptl_absorpt_coefficient_mu 0.097
_exptl_absorpt_correction_T_max 0.996
_exptl_absorpt_correction_T_min 0.95
_exptl_absorpt_correction_type multi-scan
_exptl_absorpt_process_details
;
SADABS Sheldrick 1996
;
_exptl_crystal_colour yellow
_exptl_crystal_density_diffrn 1.420
_exptl_crystal_description prism
_exptl_crystal_F_000 504
_exptl_crystal_size_max 0.130
_exptl_crystal_size_mid 0.070
_exptl_crystal_size_min 0.040
_refine_diff_density_max 0.345
_refine_diff_density_min -0.201
_refine_diff_density_rms 0.045
_refine_ls_extinction_method none
_refine_ls_goodness_of_fit_ref 1.046
_refine_ls_hydrogen_treatment constr
_refine_ls_matrix_type full
_refine_ls_number_parameters 165
_refine_ls_number_reflns 2768
_refine_ls_number_restraints 0
_refine_ls_restrained_S_all 1.046
_refine_ls_R_factor_all 0.0468
_refine_ls_R_factor_gt 0.0373
_refine_ls_shift/su_max 0.000
_refine_ls_shift/su_mean 0.000
_refine_ls_structure_factor_coef Fsqd
_refine_ls_weighting_details 'w=1/[\s^2^(Fo^2^)+(0.0552P)^2^+0.2997P] where P=(Fo^2^+2Fc^2^)/3'
_refine_ls_weighting_scheme calc
_refine_ls_wR_factor_gt 0.0981
_refine_ls_wR_factor_ref 0.1036
_reflns_Friedel_coverage 0.000
_reflns_number_gt 2279
_reflns_number_total 2768
_reflns_threshold_expression 'I > 2\s(I)'
_cod_data_source_file c8nj00455b2.cif
_cod_data_source_block 2H3M_H
_cod_depositor_comments 'Adding full bibliography for 7057119--7057121.cif.'
_cod_database_code 7057121
_shelx_shelxl_version_number 2016/6
_shelx_space_group_comment
;
The symmetry employed for this shelxl refinement is uniquely defined
by the following loop, which should always be used as a source of
symmetry information in preference to the above space-group names.
They are only intended as comments.
;
_shelx_estimated_absorpt_t_min 0.987
_shelx_estimated_absorpt_t_max 0.996

loop_
_space_group_symop_operation_xyz
'x, y, z'
'-x+1/2, y+1/2, -z+1/2'
'-x, -y, -z'
'x-1/2, -y-1/2, z-1/2'

loop_
_atom_site_label
_atom_site_type_symbol
_atom_site_fract_x
_atom_site_fract_y
_atom_site_fract_z
_atom_site_U_iso_or_equiv
_atom_site_adp_type
_atom_site_occupancy
_atom_site_site_symmetry_order
_atom_site_calc_flag
_atom_site_refinement_flags_posn
_atom_site_refinement_flags_adp
O1 O 1.06859(11) 0.84030(8) 0.48888(7) 0.0196(2) Uani 1 1 d . .
N1 N 0.42253(12) 0.70321(8) 0.21201(8) 0.0145(2) Uani 1 1 d . .
H1N H 0.427427 0.733189 0.146364 0.017 Uiso 1 1 calc R U
C1 C 1.03029(15) 0.87772(10) 0.29126(10) 0.0160(2) Uani 1 1 d . .
H1 H 1.137412 0.916160 0.290692 0.019 Uiso 1 1 calc R U
O2 O 0.77810(11) 0.73448(8) 0.48812(7) 0.0178(2) Uani 1 1 d . .
H2 H 0.684195 0.699425 0.479725 0.027 Uiso 1 1 calc R U
N2 N 0.50102(12) 0.65617(8) 0.38618(8) 0.0146(2) Uani 1 1 d . .
C2 C 0.97816(14) 0.83356(10) 0.38819(9) 0.0147(2) Uani 1 1 d . .
C3 C 0.81944(14) 0.77639(10) 0.38975(9) 0.0140(2) Uani 1 1 d . .
C4 C 0.71276(14) 0.76648(9) 0.29252(9) 0.0132(2) Uani 1 1 d . .
C5 C 0.76816(14) 0.81125(10) 0.19414(9) 0.0146(2) Uani 1 1 d . .
H5 H 0.697327 0.803930 0.127700 0.018 Uiso 1 1 calc R U
C6 C 0.92509(15) 0.86575(10) 0.19396(9) 0.0158(2) Uani 1 1 d . .
H6 H 0.961884 0.895335 0.127212 0.019 Uiso 1 1 calc R U
C7 C 1.22261(17) 0.90594(12) 0.49412(11) 0.0242(3) Uani 1 1 d . .
H7A H 1.273852 0.907334 0.569921 0.036 Uiso 1 1 calc R U
H7B H 1.195097 0.982880 0.469910 0.036 Uiso 1 1 calc R U
H7C H 1.304719 0.872721 0.446119 0.036 Uiso 1 1 calc R U
C9 C 0.33845(14) 0.61188(9) 0.35771(9) 0.0136(2) Uani 1 1 d . .
C8 C 0.54702(14) 0.70902(9) 0.29670(9) 0.0136(2) Uani 1 1 d . .
C10 C 0.23297(15) 0.54367(10) 0.41765(10) 0.0167(2) Uani 1 1 d . .
H10 H 0.266218 0.522380 0.491217 0.020 Uiso 1 1 calc R U
C11 C 0.07807(15) 0.50834(10) 0.36561(10) 0.0184(3) Uani 1 1 d . .
H11 H 0.004608 0.461010 0.404146 0.022 Uiso 1 1 calc R U
C12 C 0.02656(15) 0.54056(10) 0.25738(10) 0.0178(3) Uani 1 1 d . .
H12 H -0.081672 0.515617 0.225023 0.021 Uiso 1 1 calc R U
C13 C 0.12983(15) 0.60780(10) 0.19676(10) 0.0157(2) Uani 1 1 d . .
H13 H 0.095121 0.629841 0.123628 0.019 Uiso 1 1 calc R U
C14 C 0.28756(14) 0.64159(9) 0.24852(9) 0.0136(2) Uani 1 1 d . .

loop_
_atom_site_aniso_label
_atom_site_aniso_U_11
_atom_site_aniso_U_22
_atom_site_aniso_U_33
_atom_site_aniso_U_23
_atom_site_aniso_U_13
_atom_site_aniso_U_12
O1 0.0182(4) 0.0261(5) 0.0135(4) 0.0023(3) -0.0051(3) -0.0078(3)
N1 0.0144(5) 0.0168(5) 0.0120(4) 0.0019(4) -0.0013(4) -0.0014(4)
C1 0.0139(5) 0.0167(6) 0.0170(6) 0.0011(4) -0.0010(4) -0.0023(4)
O2 0.0177(4) 0.0251(5) 0.0101(4) 0.0024(3) -0.0016(3) -0.0072(3)
N2 0.0144(5) 0.0168(5) 0.0124(5) 0.0002(4) -0.0002(4) -0.0013(4)
C2 0.0154(5) 0.0158(5) 0.0123(5) -0.0004(4) -0.0031(4) 0.0003(4)
C3 0.0162(6) 0.0145(5) 0.0110(5) 0.0003(4) 0.0000(4) 0.0002(4)
C4 0.0129(5) 0.0137(5) 0.0129(5) 0.0001(4) -0.0009(4) 0.0008(4)
C5 0.0151(5) 0.0163(6) 0.0122(5) 0.0005(4) -0.0013(4) 0.0019(4)
C6 0.0170(6) 0.0173(6) 0.0132(5) 0.0023(4) 0.0009(4) -0.0006(4)
C7 0.0209(6) 0.0308(7) 0.0199(6) 0.0017(5) -0.0059(5) -0.0108(5)
C9 0.0133(5) 0.0149(5) 0.0125(5) -0.0017(4) -0.0008(4) 0.0003(4)
C8 0.0138(5) 0.0146(5) 0.0123(5) -0.0011(4) -0.0002(4) 0.0017(4)
C10 0.0176(6) 0.0209(6) 0.0116(5) -0.0001(4) 0.0006(4) -0.0014(4)
C11 0.0166(6) 0.0207(6) 0.0180(6) 0.0003(5) 0.0023(5) -0.0034(4)
C12 0.0140(5) 0.0200(6) 0.0189(6) -0.0017(5) -0.0014(4) -0.0015(4)
C13 0.0143(5) 0.0172(6) 0.0150(5) 0.0000(4) -0.0026(4) 0.0010(4)
C14 0.0138(5) 0.0133(5) 0.0138(5) 0.0000(4) 0.0010(4) 0.0013(4)

loop_
_atom_type_symbol
_atom_type_description
_atom_type_scat_dispersion_real
_atom_type_scat_dispersion_imag
_atom_type_scat_source
C C 0.0033 0.0016 'International Tables Vol C Tables 4.2.6.8 and 6.1.1.4'
H H 0.0000 0.0000 'International Tables Vol C Tables 4.2.6.8 and 6.1.1.4'
N N 0.0061 0.0033 'International Tables Vol C Tables 4.2.6.8 and 6.1.1.4'
O O 0.0106 0.0060 'International Tables Vol C Tables 4.2.6.8 and 6.1.1.4'

loop_
_geom_angle_atom_site_label_1
_geom_angle_atom_site_label_2
_geom_angle_atom_site_label_3
_geom_angle
C2 O1 C7 116.44(9)
C8 N1 C14 107.21(9)
C8 N1 H1N 126.4
C14 N1 H1N 126.4
C2 C1 C6 119.88(11)
C2 C1 H1 120.1
C6 C1 H1 120.1
C3 O2 H2 109.5
C8 N2 C9 105.52(9)
O1 C2 C1 125.54(10)
O1 C2 C3 114.04(10)
C1 C2 C3 120.42(10)
O2 C3 C4 123.58(10)
O2 C3 C2 116.87(10)
C4 C3 C2 119.54(10)
C3 C4 C5 119.39(10)
C3 C4 C8 118.54(10)
C5 C4 C8 122.07(10)
C6 C5 C4 120.22(10)
C6 C5 H5 119.9
C4 C5 H5 119.9
C5 C6 C1 120.52(11)
C5 C6 H6 119.7
C1 C6 H6 119.7
O1 C7 H7A 109.5
O1 C7 H7B 109.5
H7A C7 H7B 109.5
O1 C7 H7C 109.5
H7A C7 H7C 109.5
H7B C7 H7C 109.5
N2 C9 C10 130.29(11)
N2 C9 C14 109.23(10)
C10 C9 C14 120.42(10)
N2 C8 N1 112.29(10)
N2 C8 C4 122.63(10)
N1 C8 C4 125.09(10)
C11 C10 C9 117.36(11)
C11 C10 H10 121.3
C9 C10 H10 121.3
C10 C11 C12 121.79(11)
C10 C11 H11 119.1
C12 C11 H11 119.1
C13 C12 C11 121.54(11)
C13 C12 H12 119.2
C11 C12 H12 119.2
C12 C13 C14 116.65(11)
C12 C13 H13 121.7
C14 C13 H13 121.7
N1 C14 C13 132.04(11)
N1 C14 C9 105.74(10)
C13 C14 C9 122.20(11)

loop_
_geom_bond_atom_site_label_1
_geom_bond_atom_site_label_2
_geom_bond_distance
O1 C2 1.3724(13)
O1 C7 1.4263(15)
N1 C8 1.3646(14)
N1 C14 1.3795(15)
N1 H1N 0.8800
C1 C2 1.3813(16)
C1 C6 1.3987(16)
C1 H1 0.9500
O2 C3 1.3594(14)
O2 H2 0.8400
N2 C8 1.3308(15)
N2 C9 1.3890(15)
C2 C3 1.4095(16)
C3 C4 1.4017(15)
C4 C5 1.4088(16)
C4 C8 1.4620(16)
C5 C6 1.3809(16)
C5 H5 0.9500
C6 H6 0.9500
C7 H7A 0.9800
C7 H7B 0.9800
C7 H7C 0.9800
C9 C10 1.3970(16)
C9 C14 1.4067(16)
C10 C11 1.3845(16)
C10 H10 0.9500
C11 C12 1.4049(17)
C11 H11 0.9500
C12 C13 1.3843(17)
C12 H12 0.9500
C13 C14 1.3962(16)
C13 H13 0.9500
